data_7210523
loop_
_publ_author_name
'Chen, Zilu'
'Wu, Xuxian'
'Qin, Suni'
'Lei, Chaohai'
'Liang, Fupei'

_publ_section_title
;
 Structure and fluorescent properties of mercury(ii)
 pyridine-2,3-dicarboxylate coordination polymers tuned by ancillary
 ligands and alkaline-earth metal ions
;
_journal_issue 6
_journal_name_full CrystEngComm
_journal_page_first 2029
_journal_paper_doi 10.1039/c0ce00624f
_journal_volume 13
_journal_year 2011
_chemical_formula_moiety 'C19 H11 Hg N3 O4, 2(H2 O)'
_chemical_formula_sum 'C19 H15 Hg N3 O6'
_chemical_formula_weight 581.93
_chemical_name_systematic
;
?
;
_space_group_IT_number 14
_symmetry_cell_setting monoclinic
_symmetry_space_group_name_Hall '-P 2ybc'
_symmetry_space_group_name_H-M 'P 1 21/c 1'
_atom_sites_solution_hydrogens geom
_atom_sites_solution_primary direct
_atom_sites_solution_secondary difmap
_audit_creation_method SHELXL-97
_cell_angle_alpha 90.00
_cell_angle_beta 125.08(2)
_cell_angle_gamma 90.00
_cell_formula_units_Z 4
_cell_length_a 8.3973(17)
_cell_length_b 20.078(4)
_cell_length_c 13.076(4)
_cell_measurement_temperature 293(2)
_cell_volume 1804.2(9)
_computing_cell_refinement 'SMART '
_computing_data_collection 'SMART (Bruker, 1998)'
_computing_data_reduction 'SAINT (Bruker, 1998)'
_computing_molecular_graphics 'Bruker SHELXTL/PC (Sheldrick, 1999)'
_computing_publication_material 'Bruker SHELXTL/PC and PLATON (Spek, 2003)'
_computing_structure_refinement 'SHELXL-97 (Sheldrick, 2008)'
_computing_structure_solution 'SHELXS-97 (Sheldrick, 2008)'
_diffrn_ambient_temperature 293(2)
_diffrn_measured_fraction_theta_full 0.998
_diffrn_measured_fraction_theta_max 0.998
_diffrn_measurement_device_type 'CCD area detector'
_diffrn_measurement_method '\p and omega scans'
_diffrn_radiation_monochromator graphite
_diffrn_radiation_source 'fine-focus sealed tube'
_diffrn_radiation_type MoK\a
_diffrn_radiation_wavelength 0.71073
_diffrn_reflns_av_R_equivalents 0.0551
_diffrn_reflns_av_sigmaI/netI 0.0385
_diffrn_reflns_limit_h_max 9
_diffrn_reflns_limit_h_min -9
_diffrn_reflns_limit_k_max 23
_diffrn_reflns_limit_k_min -23
_diffrn_reflns_limit_l_max 15
_diffrn_reflns_limit_l_min -15
_diffrn_reflns_number 15218
_diffrn_reflns_theta_full 25.02
_diffrn_reflns_theta_max 25.02
_diffrn_reflns_theta_min 3.13
_diffrn_standards_number 0
_exptl_absorpt_coefficient_mu 8.576
_exptl_absorpt_correction_T_max 0.420
_exptl_absorpt_correction_T_min 0.192
_exptl_absorpt_correction_type multi-scan
_exptl_absorpt_process_details 'SADABS (Bruker, 1998)'
_exptl_crystal_colour yellow
_exptl_crystal_density_diffrn 2.142
_exptl_crystal_density_method 'not measured'
_exptl_crystal_description block
_exptl_crystal_F_000 1112
_exptl_crystal_size_max 0.20
_exptl_crystal_size_mid 0.20
_exptl_crystal_size_min 0.10
_refine_diff_density_max 1.446
_refine_diff_density_min -1.886
_refine_diff_density_rms 0.179
_refine_ls_extinction_method none
_refine_ls_goodness_of_fit_ref 1.089
_refine_ls_hydrogen_treatment constr
_refine_ls_matrix_type full
_refine_ls_number_parameters 262
_refine_ls_number_reflns 3174
_refine_ls_number_restraints 0
_refine_ls_restrained_S_all 1.089
_refine_ls_R_factor_all 0.0438
_refine_ls_R_factor_gt 0.0386
_refine_ls_shift/su_max 0.000
_refine_ls_shift/su_mean 0.000
_refine_ls_structure_factor_coef Fsqd
_refine_ls_weighting_details 'calc w=1/[\s^2^(Fo^2^)+(0.0797P)^2^+4.9219P] where P=(Fo^2^+2Fc^2^)/3'
_refine_ls_weighting_scheme calc
_refine_ls_wR_factor_gt 0.1187
_refine_ls_wR_factor_ref 0.1227
_reflns_number_gt 2886
_reflns_number_total 3174
_reflns_threshold_expression >2sigma(I)
_cod_data_source_file c0ce00624f.txt
_cod_data_source_block 2
_cod_original_cell_volume 1804.2(8)
_cod_original_sg_symbol_H-M 'P 21/c'
_cod_database_code 7210523

loop_
_symmetry_equiv_pos_as_xyz
'x, y, z'
'-x, y+1/2, -z+1/2'
'-x, -y, -z'
'x, -y-1/2, z-1/2'

loop_
_atom_site_label
_atom_site_type_symbol
_atom_site_fract_x
_atom_site_fract_y
_atom_site_fract_z
_atom_site_U_iso_or_equiv
_atom_site_adp_type
_atom_site_occupancy
_atom_site_symmetry_multiplicity
_atom_site_calc_flag
_atom_site_refinement_flags
Hg1 Hg 0.18222(4) 0.333932(14) 0.19669(3) 0.02374(16) Uani 1 1 d .
O1 O 0.0424(9) 0.2403(3) 0.0546(6) 0.0371(14) Uani 1 1 d .
O2 O -0.1542(9) 0.1548(3) 0.0158(6) 0.0306(14) Uani 1 1 d .
O1W O 0.2151(13) 0.0946(4) 0.0766(9) 0.074(3) Uani 1 1 d .
H1WA H 0.2168 0.1368 0.0725 0.089 Uiso 1 1 d R
H1WB H 0.1201 0.0827 0.0789 0.111 Uiso 1 1 d R
O2W O 0.7250(15) 0.0367(4) 0.8419(8) 0.086(3) Uani 1 1 d .
H2WA H 0.7720 0.0631 0.9037 0.128 Uiso 1 1 d R
H2WB H 0.6305 0.0153 0.8331 0.128 Uiso 1 1 d R
O3 O -0.5502(8) 0.2213(3) -0.1477(5) 0.0292(12) Uani 1 1 d .
O4 O -0.6383(10) 0.1599(3) -0.0469(6) 0.0384(16) Uani 1 1 d .
N1 N -0.0759(9) 0.2939(3) 0.1938(5) 0.0214(13) Uani 1 1 d .
N2 N 0.1867(9) 0.3769(3) 0.0321(6) 0.0265(15) Uani 1 1 d .
N3 N 0.2313(10) 0.4479(3) 0.2279(6) 0.0267(15) Uani 1 1 d .
C1 C 0.1722(15) 0.3419(4) -0.0608(9) 0.039(2) Uani 1 1 d .
H1 H 0.1501 0.2962 -0.0655 0.046 Uiso 1 1 calc R
C2 C 0.1892(14) 0.3717(6) -0.1499(8) 0.043(2) Uani 1 1 d .
H2 H 0.1780 0.3463 -0.2131 0.052 Uiso 1 1 calc R
C3 C 0.2222(14) 0.4380(6) -0.1442(9) 0.050(3) Uani 1 1 d .
H3 H 0.2331 0.4580 -0.2040 0.060 Uiso 1 1 calc R
C4 C 0.2400(13) 0.4764(5) -0.0501(8) 0.039(2) Uani 1 1 d .
C5 C 0.2268(11) 0.4428(4) 0.0428(7) 0.0281(18) Uani 1 1 d .
C6 C 0.2477(10) 0.4803(4) 0.1428(7) 0.0257(17) Uani 1 1 d .
C7 C 0.2806(15) 0.5471(5) -0.0338(10) 0.049(3) Uani 1 1 d .
H7 H 0.2969 0.5692 -0.0897 0.059 Uiso 1 1 calc R
C8 C 0.2953(15) 0.5815(5) 0.0578(12) 0.054(3) Uani 1 1 d .
H8 H 0.3129 0.6274 0.0614 0.065 Uiso 1 1 calc R
C9 C 0.2843(12) 0.5486(4) 0.1537(9) 0.037(2) Uani 1 1 d .
C10 C 0.3030(14) 0.5830(5) 0.2515(11) 0.049(3) Uani 1 1 d .
H10 H 0.3293 0.6285 0.2611 0.059 Uiso 1 1 calc R
C11 C 0.2821(15) 0.5488(5) 0.3350(10) 0.050(3) Uani 1 1 d .
H11 H 0.2879 0.5711 0.3994 0.059 Uiso 1 1 calc R
C12 C 0.2524(13) 0.4807(4) 0.3204(9) 0.037(2) Uani 1 1 d .
H12 H 0.2473 0.4573 0.3799 0.044 Uiso 1 1 calc R
C13 C -0.0960(10) 0.2126(4) 0.0501(6) 0.0213(16) Uani 1 1 d .
C14 C -0.1921(10) 0.2510(3) 0.1026(6) 0.0167(14) Uani 1 1 d .
C15 C -0.3777(11) 0.2376(4) 0.0687(7) 0.0206(15) Uani 1 1 d .
C16 C -0.4354(11) 0.2640(4) 0.1428(7) 0.0252(17) Uani 1 1 d .
H16 H -0.5557 0.2532 0.1265 0.030 Uiso 1 1 calc R
C17 C -0.3094(12) 0.3064(4) 0.2401(7) 0.0274(18) Uani 1 1 d .
H17 H -0.3432 0.3241 0.2910 0.033 Uiso 1 1 calc R
C18 C -0.1370(13) 0.3218(4) 0.2604(7) 0.0264(18) Uani 1 1 d .
H18 H -0.0569 0.3526 0.3223 0.032 Uiso 1 1 calc R
C19 C -0.5293(11) 0.2024(3) -0.0487(7) 0.0212(16) Uani 1 1 d .

loop_
_atom_site_aniso_label
_atom_site_aniso_U_11
_atom_site_aniso_U_22
_atom_site_aniso_U_33
_atom_site_aniso_U_23
_atom_site_aniso_U_13
_atom_site_aniso_U_12
Hg1 0.0237(2) 0.0249(2) 0.0136(2) 0.00006(10) 0.00547(16) -0.00269(11)
O1 0.033(3) 0.040(3) 0.049(4) -0.017(3) 0.031(3) -0.006(3)
O2 0.041(4) 0.022(3) 0.025(3) -0.009(2) 0.016(3) -0.005(3)
O1W 0.085(6) 0.061(5) 0.110(8) 0.035(5) 0.076(6) 0.034(5)
O2W 0.120(8) 0.061(5) 0.058(6) -0.013(4) 0.040(6) -0.021(5)
O3 0.029(3) 0.039(3) 0.014(3) -0.006(2) 0.010(2) -0.012(3)
O4 0.037(4) 0.048(4) 0.021(3) -0.007(3) 0.011(3) -0.018(3)
N1 0.022(3) 0.030(3) 0.009(3) -0.001(3) 0.007(3) 0.001(3)
N2 0.024(4) 0.036(4) 0.012(3) 0.007(3) 0.006(3) 0.005(3)
N3 0.024(3) 0.025(3) 0.017(3) 0.002(3) 0.003(3) 0.002(3)
C1 0.045(6) 0.043(5) 0.022(5) -0.002(4) 0.016(5) 0.003(4)
C2 0.037(5) 0.075(7) 0.015(4) 0.003(4) 0.014(4) 0.000(5)
C3 0.033(5) 0.086(8) 0.021(5) 0.023(5) 0.009(4) -0.002(5)
C4 0.023(4) 0.052(6) 0.031(5) 0.023(4) 0.010(4) 0.008(4)
C5 0.019(4) 0.033(4) 0.025(4) 0.012(3) 0.009(4) 0.006(3)
C6 0.008(3) 0.028(4) 0.025(4) 0.008(3) 0.000(3) 0.006(3)
C7 0.040(6) 0.050(6) 0.051(7) 0.024(5) 0.023(5) 0.001(5)
C8 0.037(6) 0.027(5) 0.078(8) 0.023(5) 0.021(6) -0.002(4)
C9 0.020(4) 0.028(4) 0.052(6) 0.006(4) 0.015(4) -0.001(4)
C10 0.041(6) 0.019(4) 0.063(7) -0.003(5) 0.016(5) 0.004(4)
C11 0.043(6) 0.041(5) 0.046(6) -0.020(5) 0.014(5) 0.002(5)
C12 0.033(5) 0.036(5) 0.032(5) -0.008(4) 0.014(4) -0.005(4)
C13 0.016(4) 0.024(4) 0.009(3) 0.005(3) -0.002(3) 0.007(3)
C14 0.019(4) 0.019(3) 0.008(3) 0.006(3) 0.006(3) 0.007(3)
C15 0.019(4) 0.025(4) 0.012(4) 0.003(3) 0.006(3) 0.007(3)
C16 0.023(4) 0.031(4) 0.021(4) 0.002(3) 0.012(3) 0.001(3)
C17 0.042(5) 0.025(4) 0.021(4) -0.007(3) 0.022(4) -0.005(4)
C18 0.031(5) 0.031(4) 0.012(4) -0.004(3) 0.009(4) 0.001(4)
C19 0.028(4) 0.017(4) 0.013(4) -0.010(3) 0.009(3) -0.003(3)

loop_
_atom_type_symbol
_atom_type_description
_atom_type_scat_dispersion_real
_atom_type_scat_dispersion_imag
_atom_type_scat_source
C C 0.0033 0.0016 'International Tables Vol C Tables 4.2.6.8 and 6.1.1.4'
Hg Hg -2.3894 9.2266 'International Tables Vol C Tables 4.2.6.8 and 6.1.1.4'
N N 0.0061 0.0033 'International Tables Vol C Tables 4.2.6.8 and 6.1.1.4'
O O 0.0106 0.0060 'International Tables Vol C Tables 4.2.6.8 and 6.1.1.4'
H H 0.0000 0.0000 'International Tables Vol C Tables 4.2.6.8 and 6.1.1.4'

loop_
_geom_angle_atom_site_label_1
_geom_angle_atom_site_label_2
_geom_angle_atom_site_label_3
_geom_angle
_geom_angle_site_symmetry_1
_geom_angle_site_symmetry_3
O3 Hg1 N1 106.4(2) 4_666 .
O3 Hg1 N3 109.9(2) 4_666 .
N1 Hg1 N3 114.8(2) . .
O3 Hg1 N2 118.2(2) 4_666 .
N1 Hg1 N2 129.0(2) . .
N3 Hg1 N2 72.7(2) . .
O3 Hg1 O1 95.8(2) 4_666 .
N1 Hg1 O1 71.2(2) . .
N3 Hg1 O1 149.3(2) . .
N2 Hg1 O1 80.6(2) . .
O3 Hg1 O4 50.94(18) 4_666 4_666
N1 Hg1 O4 83.5(2) . 4_666
N3 Hg1 O4 80.0(2) . 4_666
N2 Hg1 O4 144.1(2) . 4_666
O1 Hg1 O4 130.4(2) . 4_666
C13 O1 Hg1 113.9(5) . .
H1WA O1W H1WB 109.5 . .
H2WA O2W H2WB 109.5 . .
C19 O3 Hg1 104.8(4) . 4_465
C19 O4 Hg1 81.0(4) . 4_465
C14 N1 C18 119.2(7) . .
C14 N1 Hg1 116.1(4) . .
C18 N1 Hg1 123.1(5) . .
C1 N2 C5 119.4(7) . .
C1 N2 Hg1 126.7(6) . .
C5 N2 Hg1 113.6(5) . .
C12 N3 C6 119.8(8) . .
C12 N3 Hg1 125.4(6) . .
C6 N3 Hg1 114.7(5) . .
N2 C1 C2 122.1(9) . .
N2 C1 H1 118.9 . .
C2 C1 H1 118.9 . .
C3 C2 C1 119.7(9) . .
C3 C2 H2 120.2 . .
C1 C2 H2 120.2 . .
C2 C3 C4 120.7(9) . .
C2 C3 H3 119.6 . .
C4 C3 H3 119.6 . .
C3 C4 C5 117.7(9) . .
C3 C4 C7 125.0(9) . .
C5 C4 C7 117.3(9) . .
N2 C5 C6 120.0(7) . .
N2 C5 C4 120.3(8) . .
C6 C5 C4 119.7(8) . .
N3 C6 C9 120.3(8) . .
N3 C6 C5 118.7(7) . .
C9 C6 C5 121.0(8) . .
C8 C7 C4 122.4(9) . .
C8 C7 H7 118.8 . .
C4 C7 H7 118.8 . .
C7 C8 C9 121.3(9) . .
C7 C8 H8 119.3 . .
C9 C8 H8 119.3 . .
C10 C9 C6 119.2(9) . .
C10 C9 C8 122.5(9) . .
C6 C9 C8 118.3(9) . .
C11 C10 C9 118.9(9) . .
C11 C10 H10 120.5 . .
C9 C10 H10 120.5 . .
C10 C11 C12 118.5(10) . .
C10 C11 H11 120.8 . .
C12 C11 H11 120.8 . .
N3 C12 C11 123.2(10) . .
N3 C12 H12 118.4 . .
C11 C12 H12 118.4 . .
O2 C13 O1 126.3(7) . .
O2 C13 C14 115.7(7) . .
O1 C13 C14 117.8(6) . .
N1 C14 C15 121.6(6) . .
N1 C14 C13 115.0(6) . .
C15 C14 C13 123.0(6) . .
C14 C15 C16 118.4(7) . .
C14 C15 C19 124.1(6) . .
C16 C15 C19 117.2(7) . .
C17 C16 C15 118.7(7) . .
C17 C16 H16 120.7 . .
C15 C16 H16 120.7 . .
C18 C17 C16 119.2(7) . .
C18 C17 H17 120.4 . .
C16 C17 H17 120.4 . .
C17 C18 N1 122.5(7) . .
C17 C18 H18 118.7 . .
N1 C18 H18 118.7 . .
O3 C19 O4 123.3(7) . .
O3 C19 C15 116.5(6) . .
O4 C19 C15 119.9(7) . .

loop_
_geom_bond_atom_site_label_1
_geom_bond_atom_site_label_2
_geom_bond_distance
_geom_bond_site_symmetry_2
Hg1 O3 2.272(5) 4_666
Hg1 N1 2.291(6) .
Hg1 N3 2.320(7) .
Hg1 N2 2.338(6) .
Hg1 O1 2.421(6) .
Hg1 O4 2.779(6) 4_666
O1 C13 1.259(9) .
O2 C13 1.239(9) .
O1W H1WA 0.8501 .
O1W H1WB 0.8500 .
O2W H2WA 0.8500 .
O2W H2WB 0.8500 .
O3 C19 1.261(9) .
O3 Hg1 2.272(5) 4_465
O4 C19 1.262(9) .
O4 Hg1 2.779(6) 4_465
N1 C14 1.334(9) .
N1 C18 1.359(10) .
N2 C1 1.348(11) .
N2 C5 1.354(10) .
N3 C12 1.297(11) .
N3 C6 1.362(10) .
C1 C2 1.388(13) .
C1 H1 0.9300 .
C2 C3 1.352(15) .
C2 H2 0.9300 .
C3 C4 1.385(15) .
C3 H3 0.9300 .
C4 C5 1.447(12) .
C4 C7 1.447(14) .
C5 C6 1.429(12) .
C6 C9 1.396(11) .
C7 C8 1.326(16) .
C7 H7 0.9300 .
C8 C9 1.465(14) .
C8 H8 0.9300 .
C9 C10 1.381(14) .
C10 C11 1.384(17) .
C10 H10 0.9300 .
C11 C12 1.384(13) .
C11 H11 0.9300 .
C12 H12 0.9300 .
C13 C14 1.534(10) .
C14 C15 1.380(10) .
C15 C16 1.413(10) .
C15 C19 1.493(10) .
C16 C17 1.384(11) .
C16 H16 0.9300 .
C17 C18 1.350(12) .
C17 H17 0.9300 .
C18 H18 0.9300 .

loop_
_geom_hbond_atom_site_label_D
_geom_hbond_atom_site_label_H
_geom_hbond_atom_site_label_A
_geom_hbond_distance_DH
_geom_hbond_distance_HA
_geom_hbond_distance_DA
_geom_hbond_angle_DHA
_geom_hbond_site_symmetry_A
O1W H1WA O1 0.85 2.47 3.203(10) 144.3 .
O1W H1WB O2 0.85 2.43 2.979(10) 123.1 .
O2W H2WA O2 0.85 2.21 3.027(10) 161.8 1_656
